data_4323374
loop_
_publ_author_name
'Anthea L. Airey'
'Gerhard F. Swiegers'
'Anthony C. Willis'
'S. Bruce Wild'

_publ_contact_author
;
      Dr S. Bruce Wild
      Research School of Chemistry
      Institute of Advanced Studies
      Australian National University
      Canberra, A.C.T.
      Australia    0200
;
_publ_contact_author_email willis@rsc3.anu.edu.au
_publ_contact_author_fax '61 6 249 0750'
_publ_section_title
;
 Self-Assembly of Homochiral Double Helix and Side-by-Side Helix
 Conformers of Double-Stranded Disilver(I)- and Digold(I)-Tetra(tertiary
 phosphine) Helicates
;
_journal_name_full 'Inorganic Chemistry'
_journal_page_first 1588
_journal_page_last 1597
_journal_paper_doi 10.1021/ic9610344
_journal_volume 36
_journal_year 1997
_chemical_formula_moiety 'C84 H84 Ag2 P8  2+, (F6 P -)2'
_chemical_formula_structural
;
[Ag2 (C42 H42 P4) (C10 H14 N)2], (P F6)2
;
_chemical_formula_sum 'C84 H84 Ag2 F12 P10'
_chemical_formula_weight 1847.06
_chemical_name_systematic
;
[T-4-[(R-(R~*~,R~*~)]]-\L-(--)-bis(1,1,4,7,10,10-hexaphenyl-1,4,7,10-
tetraphosphadecane)disilver(I) hexafluorophosphate
;
_space_group_IT_number 1
_symmetry_cell_setting triclinic
_symmetry_space_group_name_Hall 'P 1'
_symmetry_space_group_name_H-M 'P 1'
_audit_creation_date 97-07-09
_audit_creation_method from_xtal_archive_file_using_CIFIO
_audit_update_record
;
97-07-09  acw edits cif of third compound of IC9610344
;
_cell_angle_alpha 92.59(3)
_cell_angle_beta 94.82(3)
_cell_angle_gamma 99.15(3)
_cell_formula_units_Z 2
_cell_length_a 12.420(4)
_cell_length_b 12.641(4)
_cell_length_c 27.270(9)
_cell_measurement_reflns_used 25
_cell_measurement_temperature 293
_cell_measurement_theta_max 11
_cell_measurement_theta_min 9
_cell_volume 4205(2)
_computing_cell_refinement xtal_LATCON
_computing_data_collection
;
Philips PW1100/20 software 1976
;
_computing_data_reduction xtal_DIFDAT_ABSORB_SORTRF_ADDREF
_computing_molecular_graphics xtal
_computing_publication_material xtal_BONDLA_CIFIO
_computing_structure_refinement xtal_CRYLSQ
_computing_structure_solution xtal
_diffrn_ambient_temperature 293
_diffrn_measurement_device 'Philips PW1100/20'
_diffrn_measurement_method '\w--2\q scans'
_diffrn_radiation_monochromator graphite
_diffrn_radiation_source xray_tube
_diffrn_radiation_type 'Mo K\a'
_diffrn_radiation_wavelength 0.71069
_diffrn_reflns_av_R_equivalents .288
_diffrn_reflns_av_sigmaI/netI .075
_diffrn_reflns_limit_h_max 13
_diffrn_reflns_limit_h_min -13
_diffrn_reflns_limit_k_max 13
_diffrn_reflns_limit_k_min -13
_diffrn_reflns_limit_l_max 29
_diffrn_reflns_limit_l_min 0
_diffrn_reflns_number 112820
_diffrn_reflns_reduction_process perpendicular_monochr_Lp
_diffrn_reflns_theta_max 22.51
_diffrn_reflns_theta_min 2.14
_diffrn_standards_decay_% 7
_diffrn_standards_interval_time 180
_diffrn_standards_number 3
_exptl_absorpt_coefficient_mu .72
_exptl_absorpt_correction_T_max .962
_exptl_absorpt_correction_T_min .883
_exptl_absorpt_correction_type analytical
_exptl_crystal_colour colorless
_exptl_crystal_density_diffrn 1.459
_exptl_crystal_density_meas ?
_exptl_crystal_description block
_exptl_crystal_F_000 1880
_exptl_crystal_size_max .24
_exptl_crystal_size_mid .17
_exptl_crystal_size_min .05
_refine_diff_density_max 1.13
_refine_diff_density_min -.069
_refine_ls_abs_structure_details
;
The absolute structure was assigned on the basis of the known chirality of the 
ligand.
;
_refine_ls_abs_structure_Flack 0
_refine_ls_extinction_method none
_refine_ls_goodness_of_fit_all 2.473
_refine_ls_goodness_of_fit_obs 2.039
_refine_ls_hydrogen_treatment noref
_refine_ls_matrix_type full
_refine_ls_number_constraints 0
_refine_ls_number_parameters 554
_refine_ls_number_reflns 6123
_refine_ls_number_restraints 0
_refine_ls_R_factor_all .135
_refine_ls_R_factor_obs .070
_refine_ls_shift/esd_max .101
_refine_ls_shift/esd_mean .002
_refine_ls_structure_factor_coef F
_refine_ls_weighting_details
;
w = 1/[\s^2^(F)] 
where \s^2^(I) = \s^2^(I~diff~) + 0.0004 \\times (total counts)^2^
;
_refine_ls_weighting_scheme calc
_refine_ls_wR_factor_all .109
_refine_ls_wR_factor_obs .066
_reflns_d_resolution_high .928
_reflns_d_resolution_low 9.534
_reflns_limit_h_max 13
_reflns_limit_h_min -13
_reflns_limit_k_max 13
_reflns_limit_k_min -13
_reflns_limit_l_max 29
_reflns_limit_l_min 0
_reflns_number_observed 6123
_reflns_number_total 10999
_reflns_observed_criterion refl_observed_if_Inet_>_3.00_sigma(Inet)
_cod_data_source_file ic9610344_3.cif
_cod_data_source_block gfs10
_cod_depositor_comments
;
The following automatic conversions were performed:

'_exptl_crystal_density_meas' value 'not measured' was changed to '?'
- the value is perceived as not measured.

Automatic conversion script
Id: cif_fix_values 3008 2015-01-20 13:52:24Z robertas 
;
_cod_original_sg_symbol_Hall P_1
_cod_database_code 4323374

loop_
_symmetry_equiv_pos_as_xyz
+x,+y,+z

loop_
_atom_site_aniso_label
_atom_site_aniso_U_11
_atom_site_aniso_U_22
_atom_site_aniso_U_33
_atom_site_aniso_U_12
_atom_site_aniso_U_13
_atom_site_aniso_U_23
Ag1 .0290(13) .0434(15) .0370(15) .0046(11) -.0003(11) -.0042(12)
Ag2 .0398(14) .0332(14) .0349(15) .0031(11) .0081(12) .0033(12)
Ag3 .0477(16) .0418(15) .0515(17) .0099(12) -.0031(13) .0031(13)
Ag4 .0382(15) .0445(16) .0447(16) .0083(12) -.0011(12) .0033(13)
P11 .039(5) .045(5) .033(5) .000(4) .005(4) -.004(4)
P12 .028(4) .036(5) .033(5) .004(4) .002(4) -.001(4)
P13 .042(5) .041(5) .035(5) .010(4) .013(4) .007(4)
P14 .038(5) .034(5) .036(5) .006(4) .005(4) .002(4)
P21 .040(5) .037(5) .044(5) .005(4) .001(4) -.003(4)
P22 .040(5) .041(5) .036(5) .017(4) .000(4) .001(4)
P23 .035(4) .034(4) .033(5) .002(4) .013(4) .001(4)
P24 .045(5) .034(5) .032(5) -.001(4) .003(4) -.007(4)
P31 .047(5) .060(6) .040(6) .004(4) -.006(4) -.005(5)
P32 .046(5) .043(5) .041(5) .008(4) .002(4) .000(4)
P33 .049(5) .039(5) .048(6) .008(4) .005(4) .011(4)
P34 .057(6) .056(6) .041(5) .011(4) .005(4) -.012(4)
P41 .056(6) .046(5) .065(6) .005(4) .002(5) .010(5)
P42 .050(5) .050(5) .042(6) .007(4) .007(4) .003(4)
P43 .055(5) .045(5) .036(5) .006(4) .004(4) .003(4)
P44 .042(5) .051(5) .052(6) .003(4) -.001(4) .010(4)
P1 .087(8) .089(8) .081(8) .046(7) -.010(6) -.023(6)
P2 .120(10) .103(9) .073(8) .044(8) .029(7) .022(7)
P3 .086(8) .100(9) .062(8) .016(7) .003(6) .016(6)
P4 .093(9) .086(9) .124(11) .011(7) -.009(8) .008(8)

loop_
_atom_site_label
_atom_site_fract_x
_atom_site_fract_y
_atom_site_fract_z
_atom_site_U_iso_or_equiv
_atom_site_thermal_displace_type
_atom_site_calc_flag
_atom_site_calc_attached_atom
_atom_site_refinement_flags
Ag1 .50000 .50000 .50000 .0370(13) Uani ? ? .
Ag2 .2505(2) .8048(2) .65582(10) .0360(13) Uani ? ? .
Ag3 .5593(2) .5369(2) .15254(11) .0472(14) Uani ? ? .
Ag4 .2555(2) .2056(2) .01584(10) .0426(14) Uani ? ? .
P11 .6894(6) .5506(6) .4768(3) .040(4) Uani ? ? .
P12 .5806(5) .5692(6) .5857(3) .033(4) Uani ? ? .
P13 .3543(6) .6669(6) .6927(3) .038(4) Uani ? ? .
P14 .0856(6) .6826(6) .6811(3) .036(4) Uani ? ? .
C11 .768(2) .605(2) .5352(9) .037(7) Uiso ? ? .
C12 .709(2) .660(2) .5731(10) .048(8) Uiso ? ? .
C13 .5248(18) .6548(18) .6311(8) .027(6) Uiso ? ? .
C14 .422(2) .5885(19) .6495(9) .034(7) Uiso ? ? .
C15 .246(2) .5621(19) .7097(9) .035(7) Uiso ? ? .
C16 .149(2) .606(2) .7308(10) .048(8) Uiso ? ? .
C111 .770(3) .451(3) .4558(7) .076(4) Uiso ? ? GT
C112 .7356(14) .347(3) .4690(7) .076(4) Uiso ? ? GT
C113 .795(3) .2660(14) .4575(7) .076(4) Uiso ? ? GT
C114 .889(3) .289(3) .4328(7) .076(4) Uiso ? ? GT
C115 .9238(14) .394(3) .4197(7) .076(4) Uiso ? ? GT
C116 .864(3) .4748(14) .4311(7) .076(4) Uiso ? ? GT
C121 .7094(17) .6613(17) .4361(9) .089(5) Uiso ? ? GT
C122 .7085(17) .766(2) .4541(6) .089(5) Uiso ? ? GT
C123 .7148(17) .8494(14) .4220(10) .089(5) Uiso ? ? GT
C124 .7217(17) .8277(17) .3719(9) .089(5) Uiso ? ? GT
C125 .7226(17) .723(2) .3539(6) .089(5) Uiso ? ? GT
C126 .7164(17) .6397(14) .3859(10) .089(5) Uiso ? ? GT
C131 .6289(16) .4736(15) .6274(6) .052(3) Uiso ? ? GT
C132 .6013(13) .3645(17) .6132(5) .052(3) Uiso ? ? GT
C133 .6292(16) .2883(10) .6454(7) .052(3) Uiso ? ? GT
C134 .6847(16) .3211(15) .6915(6) .052(3) Uiso ? ? GT
C135 .7124(13) .4302(17) .7056(5) .052(3) Uiso ? ? GT
C136 .6844(16) .5065(10) .6734(7) .052(3) Uiso ? ? GT
C141 .4493(13) .688(2) .7484(5) .059(4) Uiso ? ? GT
C142 .4578(17) .7839(16) .7767(8) .059(4) Uiso ? ? GT
C143 .524(2) .8001(11) .8211(7) .059(4) Uiso ? ? GT
C144 .5828(13) .720(2) .8370(5) .059(4) Uiso ? ? GT
C145 .5743(17) .6244(16) .8085(8) .059(4) Uiso ? ? GT
C146 .508(2) .6082(11) .7641(7) .059(4) Uiso ? ? GT
C151 .0295(14) .5714(11) .6365(6) .048(3) Uiso ? ? GT
C152 .0571(12) .5729(12) .5881(7) .048(3) Uiso ? ? GT
C153 .0178(14) .4851(15) .5549(5) .048(3) Uiso ? ? GT
C154 -.0492(14) .3958(11) .5704(6) .048(3) Uiso ? ? GT
C155 -.0769(12) .3944(12) .6189(7) .048(3) Uiso ? ? GT
C156 -.0375(14) .4821(15) .6520(5) .048(3) Uiso ? ? GT
C161 -.0343(11) .7229(15) .7069(6) .045(3) Uiso ? ? GT
C162 -.0901(15) .7917(14) .6798(5) .045(3) Uiso ? ? GT
C163 -.1820(15) .8259(12) .6972(6) .045(3) Uiso ? ? GT
C164 -.2181(11) .7913(15) .7418(6) .045(3) Uiso ? ? GT
C165 -.1623(15) .7226(14) .7689(5) .045(3) Uiso ? ? GT
C166 -.0704(15) .6884(12) .7514(6) .045(3) Uiso ? ? GT
P21 .3668(6) .3315(6) .4753(3) .041(4) Uani ? ? .
P22 .3477(6) .5933(6) .4653(3) .038(4) Uani ? ? .
P23 .2911(6) .8560(6) .5707(3) .034(4) Uani ? ? .
P24 .3089(6) 1.0006(6) .6789(3) .038(4) Uani ? ? .
C21 .2737(19) .3833(19) .4302(9) .038(7) Uiso ? ? .
C22 .236(2) .484(2) .4499(10) .052(8) Uiso ? ? .
C23 .292(2) .671(2) .5113(9) .042(8) Uiso ? ? .
C24 .3662(19) .7793(19) .5264(9) .034(7) Uiso ? ? .
C25 .385(2) .982(2) .5831(9) .042(7) Uiso ? ? .
C26 .343(2) 1.061(2) .6195(9) .044(8) Uiso ? ? .
C211 .3977(18) .2079(11) .4478(7) .046(3) Uiso ? ? GT
C212 .4775(15) .1604(15) .4737(5) .046(3) Uiso ? ? GT
C213 .5080(12) .0671(17) .4540(6) .046(3) Uiso ? ? GT
C214 .4588(18) .0210(11) .4084(7) .046(3) Uiso ? ? GT
C215 .3791(15) .0684(15) .3826(5) .046(3) Uiso ? ? GT
C216 .3485(12) .1618(17) .4023(6) .046(3) Uiso ? ? GT
C221 .2712(12) .2872(14) .5208(6) .046(3) Uiso ? ? GT
C222 .2883(12) .3326(12) .5690(7) .046(3) Uiso ? ? GT
C223 .2132(15) .3011(13) .6029(5) .046(3) Uiso ? ? GT
C224 .1209(12) .2242(14) .5887(6) .046(3) Uiso ? ? GT
C225 .1039(12) .1787(12) .5406(7) .046(3) Uiso ? ? GT
C226 .1790(15) .2103(13) .5066(5) .046(3) Uiso ? ? GT
C231 .344(2) .6689(15) .4077(6) .076(4) Uiso ? ? GT
C232 .4320(16) .6776(18) .3786(8) .076(4) Uiso ? ? GT
C233 .4299(15) .737(2) .3366(8) .076(4) Uiso ? ? GT
C234 .340(2) .7868(15) .3238(6) .076(4) Uiso ? ? GT
C235 .2525(16) .7780(18) .3529(8) .076(4) Uiso ? ? GT
C236 .2545(15) .719(2) .3949(8) .076(4) Uiso ? ? GT
C241 .1790(14) .8895(15) .5294(6) .054(4) Uiso ? ? GT
C242 .0710(17) .8659(14) .5412(5) .054(4) Uiso ? ? GT
C243 -.0147(11) .8825(15) .5075(7) .054(4) Uiso ? ? GT
C244 .0075(14) .9226(15) .4620(6) .054(4) Uiso ? ? GT
C245 .1155(17) .9462(14) .4501(5) .054(4) Uiso ? ? GT
C246 .2012(11) .9297(15) .4838(7) .054(4) Uiso ? ? GT
C251 .4340(14) 1.0390(15) .7200(7) .064(4) Uiso ? ? GT
C252 .5358(19) 1.0301(15) .7038(5) .064(4) Uiso ? ? GT
C253 .6300(13) 1.0526(16) .7366(8) .064(4) Uiso ? ? GT
C254 .6224(14) 1.0839(15) .7857(7) .064(4) Uiso ? ? GT
C255 .5205(19) 1.0928(15) .8020(5) .064(4) Uiso ? ? GT
C256 .4263(13) 1.0703(16) .7692(8) .064(4) Uiso ? ? GT
C261 .213(4) 1.082(4) .7004(8) .062(4) Uiso ? ? GT
C262 .102(5) 1.0358(12) .6957(6) .062(4) Uiso ? ? GT
C263 .0234(16) 1.096(5) .7096(7) .062(4) Uiso ? ? GT
C264 .055(4) 1.202(4) .7282(8) .062(4) Uiso ? ? GT
C265 .165(5) 1.2479(12) .7330(6) .062(4) Uiso ? ? GT
C266 .2442(16) 1.188(5) .7191(7) .062(4) Uiso ? ? GT
P31 .7041(6) .4715(6) .2077(3) .050(5) Uani ? ? .
P32 .6342(6) .4327(6) .0851(3) .044(4) Uani ? ? .
P33 .3728(7) .1468(7) .0844(3) .045(4) Uani ? ? .
P34 .3391(6) .0778(6) -.0365(3) .052(5) Uani ? ? .
C31 .756(2) .371(2) .1688(11) .059(9) Uiso ? ? .
C32 .766(2) .397(2) .1151(11) .057(9) Uiso ? ? .
C33 .551(2) .303(2) .0664(11) .060(9) Uiso ? ? .
C34 .493(2) .244(2) .1073(10) .048(8) Uiso ? ? .
C35 .429(2) .040(2) .0559(10) .050(8) Uiso ? ? .
C36 .358(2) -.018(2) .0089(10) .055(8) Uiso ? ? .
C311 .8290(18) .564(2) .2246(15) .143(7) Uiso ? ? GT
C312 .880(3) .631(3) .1913(8) .143(7) Uiso ? ? GT
C313 .971(3) .708(2) .2075(13) .143(7) Uiso ? ? GT
C314 1.0110(18) .718(2) .2570(15) .143(7) Uiso ? ? GT
C315 .960(3) .650(3) .2905(8) .143(7) Uiso ? ? GT
C316 .869(3) .573(2) .2743(13) .143(7) Uiso ? ? GT
C321 .669(2) .3918(17) .2599(6) .085(5) Uiso ? ? GT
C322 .573(2) .4075(16) .2800(8) .085(5) Uiso ? ? GT
C323 .5407(13) .353(2) .3211(8) .085(5) Uiso ? ? GT
C324 .605(2) .2836(17) .3423(6) .085(5) Uiso ? ? GT
C325 .702(2) .2678(16) .3224(8) .085(5) Uiso ? ? GT
C326 .7335(13) .322(2) .2811(8) .085(5) Uiso ? ? GT
C331 .6746(17) .4836(14) .0260(5) .057(4) Uiso ? ? GT
C332 .5883(11) .5013(15) -.0071(7) .057(4) Uiso ? ? GT
C333 .6086(14) .5338(15) -.0542(6) .057(4) Uiso ? ? GT
C334 .7153(17) .5485(14) -.0681(5) .057(4) Uiso ? ? GT
C335 .8016(11) .5309(15) -.0349(7) .057(4) Uiso ? ? GT
C336 .7813(14) .4985(15) .0121(6) .057(4) Uiso ? ? GT
C341 .3251(18) .094(2) .1422(8) .092(5) Uiso ? ? GT
C342 .248(2) -.0003(19) .1380(7) .092(5) Uiso ? ? GT
C343 .2031(16) -.0407(14) .1799(10) .092(5) Uiso ? ? GT
C344 .2352(18) .013(2) .2259(8) .092(5) Uiso ? ? GT
C345 .312(2) .1068(19) .2300(7) .092(5) Uiso ? ? GT
C346 .3574(16) .1470(14) .1882(10) .092(5) Uiso ? ? GT
C351 .4770(14) .118(4) -.0551(7) .074(4) Uiso ? ? GT
C352 .512(4) .224(4) -.0664(7) .074(4) Uiso ? ? GT
C353 .617(4) .2537(15) -.0811(7) .074(4) Uiso ? ? GT
C354 .6869(14) .178(4) -.0846(7) .074(4) Uiso ? ? GT
C355 .652(4) .072(4) -.0734(7) .074(4) Uiso ? ? GT
C356 .547(4) .0421(15) -.0588(7) .074(4) Uiso ? ? GT
C361 .263(2) .002(4) -.0900(11) .168(8) Uiso ? ? GT
C362 .231(3) .0635(18) -.1281(18) .168(8) Uiso ? ? GT
C363 .172(3) .013(4) -.1710(13) .168(8) Uiso ? ? GT
C364 .144(2) -.098(4) -.1757(11) .168(8) Uiso ? ? GT
C365 .176(3) -.1596(18) -.1374(18) .168(8) Uiso ? ? GT
C366 .235(3) -.110(4) -.0946(13) .168(8) Uiso ? ? GT
P41 .5454(7) .7291(6) .1362(3) .056(5) Uani ? ? .
P42 .3555(6) .5209(6) .1621(3) .047(5) Uani ? ? .
P43 .2353(6) .3961(6) .0089(3) .046(5) Uani ? ? .
P44 .0504(6) .1675(6) .0014(3) .049(5) Uani ? ? .
C41 .397(2) .729(2) .1275(10) .050(8) Uiso ? ? .
C42 .339(2) .666(2) .1655(11) .068(10) Uiso ? ? .
C43 .263(2) .452(2) .1089(9) .037(7) Uiso ? ? .
C44 .296(2) .492(2) .0593(10) .049(8) Uiso ? ? .
C45 .087(2) .393(2) .0113(10) .052(9) Uiso ? ? .
C46 .020(2) .299(2) -.0195(11) .062(9) Uiso ? ? .
C411 .600(3) .845(2) .1814(8) .108(6) Uiso ? ? GT
C412 .696(3) .830(2) .2082(11) .108(6) Uiso ? ? GT
C413 .7484(16) .908(4) .2441(9) .108(6) Uiso ? ? GT
C414 .704(3) 1.000(2) .2530(8) .108(6) Uiso ? ? GT
C415 .607(3) 1.015(2) .2261(11) .108(6) Uiso ? ? GT
C416 .5552(16) .937(4) .1904(9) .108(6) Uiso ? ? GT
C421 .592(2) .7767(17) .0775(7) .094(5) Uiso ? ? GT
C422 .5227(13) .7633(17) .0340(11) .094(5) Uiso ? ? GT
C423 .566(2) .7843(18) -.0109(8) .094(5) Uiso ? ? GT
C424 .678(2) .8186(17) -.0122(7) .094(5) Uiso ? ? GT
C425 .7470(13) .8320(17) .0314(11) .094(5) Uiso ? ? GT
C426 .704(2) .8111(18) .0763(8) .094(5) Uiso ? ? GT
C431 .280(3) .465(4) .2115(14) .185(9) Uiso ? ? GT
C432 .302(2) .524(2) .257(2) .185(9) Uiso ? ? GT
C433 .245(4) .490(3) .2968(12) .185(9) Uiso ? ? GT
C434 .165(3) .398(4) .2913(14) .185(9) Uiso ? ? GT
C435 .143(2) .339(2) .246(2) .185(9) Uiso ? ? GT
C436 .201(4) .373(3) .2060(12) .185(9) Uiso ? ? GT
C441 .2700(16) .460(2) -.0468(7) .085(5) Uiso ? ? GT
C442 .2901(17) .3961(12) -.0871(10) .085(5) Uiso ? ? GT
C443 .3144(17) .443(2) -.1311(7) .085(5) Uiso ? ? GT
C444 .3186(16) .553(2) -.1349(7) .085(5) Uiso ? ? GT
C445 .2984(17) .6166(12) -.0947(10) .085(5) Uiso ? ? GT
C446 .2741(17) .570(2) -.0506(7) .085(5) Uiso ? ? GT
C451 -.029(2) .1453(18) .0549(8) .097(5) Uiso ? ? GT
C452 .0263(13) .1460(18) .1015(11) .097(5) Uiso ? ? GT
C453 -.032(2) .1293(18) .1428(7) .097(5) Uiso ? ? GT
C454 -.147(2) .1119(18) .1373(8) .097(5) Uiso ? ? GT
C455 -.2022(13) .1112(18) .0907(11) .097(5) Uiso ? ? GT
C456 -.144(2) .1279(18) .0495(7) .097(5) Uiso ? ? GT
C461 -.0152(18) .068(2) -.0473(8) .093(5) Uiso ? ? GT
C462 -.0234(18) -.039(2) -.0367(7) .093(5) Uiso ? ? GT
C463 -.070(2) -.1195(14) -.0725(10) .093(5) Uiso ? ? GT
C464 -.1089(18) -.092(2) -.1189(8) .093(5) Uiso ? ? GT
C465 -.1006(18) .016(2) -.1295(7) .093(5) Uiso ? ? GT
C466 -.054(2) .0961(14) -.0936(10) .093(5) Uiso ? ? GT
P1 .7374(9) 1.0144(9) .5776(4) .084(7) Uani ? ? .
P2 .9287(10) .4045(10) .8327(4) .094(8) Uani ? ? .
P3 1.0154(9) 1.0973(9) .3280(4) .083(7) Uani ? ? .
P4 1.0758(10) .7247(10) .0607(5) .102(8) Uani ? ? .
F11 .821(2) .938(2) .5897(9) .163(4) Uiso ? ? T
F12 .760(2) 1.000(2) .5206(10) .163(4) Uiso ? ? T
F13 .653(2) .924(2) .5575(10) .163(4) Uiso ? ? T
F14 .649(2) 1.091(2) .5654(9) .163(4) Uiso ? ? T
F15 .741(2) 1.047(2) .6325(10) .163(4) Uiso ? ? T
F16 .833(2) 1.110(2) .5772(9) .163(4) Uiso ? ? T
F21 1.024(2) .341(2) .8422(10) .191(5) Uiso ? ? T
F22 .951(2) .417(2) .7772(11) .191(5) Uiso ? ? T
F23 .850(2) .302(2) .8131(11) .191(5) Uiso ? ? T
F24 .832(2) .475(2) .8281(10) .191(5) Uiso ? ? T
F25 .892(2) .384(2) .8878(11) .191(5) Uiso ? ? T
F26 1.005(2) .509(2) .8500(10) .191(5) Uiso ? ? T
F31 1.064(2) .996(2) .3321(10) .174(4) Uiso ? ? T
F32 .983(2) 1.075(2) .2713(11) .174(4) Uiso ? ? T
F33 .899(2) 1.052(2) .3404(10) .174(4) Uiso ? ? T
F34 .967(2) 1.203(2) .3183(10) .174(4) Uiso ? ? T
F35 1.049(2) 1.136(2) .3822(10) .174(4) Uiso ? ? T
F36 1.133(2) 1.147(2) .3164(10) .174(4) Uiso ? ? T
F41 1.024(3) .693(3) .0091(13) .220(6) Uiso ? ? T
F42 1.194(3) .745(2) .0454(12) .220(6) Uiso ? ? T
F43 1.066(3) .607(3) .0732(12) .220(6) Uiso ? ? T
F44 1.126(3) .754(2) .1160(13) .220(6) Uiso ? ? T
F45 .962(3) .719(3) .0808(12) .220(6) Uiso ? ? T
F46 1.081(3) .843(3) .0512(11) .220(6) Uiso ? ? T
H11A .79464 .54679 .55032 .10000 Uiso c ? .
H11B .82775 .65576 .52718 .10000 Uiso c ? .
H12A .75611 .67566 .60276 .10000 Uiso c ? .
H12B .69115 .72449 .56083 .10000 Uiso c ? .
H13A .57833 .67721 .65807 .10000 Uiso c ? .
H13B .50546 .71611 .61581 .10000 Uiso c ? .
H14A .37169 .56305 .62182 .10000 Uiso c ? .
H14B .44370 .52924 .66577 .10000 Uiso c ? .
H15A .21844 .51695 .68110 .10000 Uiso c ? .
H15B .27704 .52119 .73385 .10000 Uiso c ? .
H16A .09649 .54843 .73941 .10000 Uiso c ? .
H16B .17462 .65260 .75911 .10000 Uiso c ? .
H112 .67166 .33116 .48594 .10000 Uiso c ? .
H113 .77152 .19486 .46649 .10000 Uiso c ? .
H114 .92964 .23399 .42498 .10000 Uiso c ? .
H115 .98790 .40963 .40287 .10000 Uiso c ? .
H116 .88781 .54585 .42201 .10000 Uiso c ? .
H122 .70365 .78100 .48823 .10000 Uiso c ? .
H123 .71434 .92082 .43431 .10000 Uiso c ? .
H124 .72588 .88433 .35004 .10000 Uiso c ? .
H125 .72737 .70807 .31971 .10000 Uiso c ? .
H126 .71699 .56828 .37362 .10000 Uiso c ? .
H132 .56363 .34222 .58180 .10000 Uiso c ? .
H133 .61027 .21401 .63580 .10000 Uiso c ? .
H134 .70371 .26916 .71333 .10000 Uiso c ? .
H135 .75018 .45249 .73697 .10000 Uiso c ? .
H136 .70325 .58077 .68301 .10000 Uiso c ? .
H142 .41818 .83830 .76592 .10000 Uiso c ? .
H143 .53014 .86537 .84055 .10000 Uiso c ? .
H144 .62825 .73145 .86719 .10000 Uiso c ? .
H145 .61397 .57004 .81931 .10000 Uiso c ? .
H146 .50174 .54293 .74470 .10000 Uiso c ? .
H152 .10268 .63368 .57754 .10000 Uiso c ? .
H153 .03661 .48618 .52189 .10000 Uiso c ? .
H154 -.07599 .33604 .54785 .10000 Uiso c ? .
H155 -.12264 .33367 .62946 .10000 Uiso c ? .
H156 -.05627 .48104 .68501 .10000 Uiso c ? .
H162 -.06549 .81516 .64942 .10000 Uiso c ? .
H163 -.21998 .87268 .67871 .10000 Uiso c ? .
H164 -.28069 .81464 .75362 .10000 Uiso c ? .
H165 -.18684 .69914 .79930 .10000 Uiso c ? .
H166 -.03241 .64156 .76989 .10000 Uiso c ? .
H21A .31037 .39912 .40153 .10000 Uiso c ? .
H21B .21118 .32969 .42177 .10000 Uiso c ? .
H22A .18648 .50632 .42552 .10000 Uiso c ? .
H22B .20009 .46861 .47871 .10000 Uiso c ? .
H23A .22266 .68433 .49831 .10000 Uiso c ? .
H23B .28426 .63068 .53967 .10000 Uiso c ? .
H24A .43401 .76753 .54220 .10000 Uiso c ? .
H24B .37920 .81885 .49806 .10000 Uiso c ? .
H25A .45306 .96702 .59682 .10000 Uiso c ? .
H25B .39401 1.01505 .55281 .10000 Uiso c ? .
H26A .39844 1.12231 .62661 .10000 Uiso c ? .
H26B .27907 1.08281 .60415 .10000 Uiso c ? .
H212 .51091 .19176 .50465 .10000 Uiso c ? .
H213 .56237 .03480 .47157 .10000 Uiso c ? .
H214 .47960 -.04266 .39507 .10000 Uiso c ? .
H215 .34565 .03712 .35159 .10000 Uiso c ? .
H216 .29416 .19404 .38470 .10000 Uiso c ? .
H222 .35112 .38502 .57873 .10000 Uiso c ? .
H223 .22479 .33204 .63566 .10000 Uiso c ? .
H224 .06969 .20278 .61180 .10000 Uiso c ? .
H225 .04111 .12628 .53086 .10000 Uiso c ? .
H226 .16737 .17934 .47381 .10000 Uiso c ? .
H232 .49310 .64350 .38737 .10000 Uiso c ? .
H233 .48963 .74275 .31679 .10000 Uiso c ? .
H234 .33877 .82694 .29517 .10000 Uiso c ? .
H235 .19140 .81216 .34415 .10000 Uiso c ? .
H236 .19480 .71311 .41473 .10000 Uiso c ? .
H242 .05578 .83858 .57224 .10000 Uiso c ? .
H243 -.08825 .86650 .51558 .10000 Uiso c ? .
H244 -.05086 .93384 .43901 .10000 Uiso c ? .
H245 .13070 .97346 .41909 .10000 Uiso c ? .
H246 .27474 .94585 .47580 .10000 Uiso c ? .
H252 .54098 1.00876 .67032 .10000 Uiso c ? .
H253 .69939 1.04650 .72548 .10000 Uiso c ? .
H254 .68654 1.09924 .80806 .10000 Uiso c ? .
H255 .51526 1.11415 .83545 .10000 Uiso c ? .
H256 .35696 1.07641 .78027 .10000 Uiso c ? .
H262 .08054 .96363 .68298 .10000 Uiso c ? .
H263 -.05180 1.06443 .70636 .10000 Uiso c ? .
H264 .00137 1.24250 .73766 .10000 Uiso c ? .
H265 .18699 1.32007 .74574 .10000 Uiso c ? .
H266 .31935 1.21943 .72234 .10000 Uiso c ? .
H31A .82608 .36229 .18312 .10000 Uiso c ? .
H31B .70694 .30454 .16895 .10000 Uiso c ? .
H32A .82370 .45599 .11393 .10000 Uiso c ? .
H32B .78353 .33619 .09735 .10000 Uiso c ? .
H33A .49690 .31393 .04136 .10000 Uiso c ? .
H33B .59775 .25813 .05335 .10000 Uiso c ? .
H34A .54378 .20789 .12504 .10000 Uiso c ? .
H34B .47091 .29632 .12886 .10000 Uiso c ? .
H35A .49920 .06881 .04648 .10000 Uiso c ? .
H35B .43662 -.01204 .07948 .10000 Uiso c ? .
H36A .39487 -.07172 -.00458 .10000 Uiso c ? .
H36B .28896 -.05073 .01784 .10000 Uiso c ? .
H312 .85241 .62461 .15751 .10000 Uiso c ? .
H313 1.00540 .75378 .18479 .10000 Uiso c ? .
H314 1.07302 .76995 .26811 .10000 Uiso c ? .
H315 .98768 .65669 .32424 .10000 Uiso c ? .
H316 .83464 .52746 .29698 .10000 Uiso c ? .
H322 .52878 .45508 .26556 .10000 Uiso c ? .
H323 .47504 .36407 .33472 .10000 Uiso c ? .
H324 .58323 .24669 .37037 .10000 Uiso c ? .
H325 .74537 .22029 .33683 .10000 Uiso c ? .
H326 .79910 .31124 .26751 .10000 Uiso c ? .
H332 .51567 .49133 .00237 .10000 Uiso c ? .
H333 .54986 .54576 -.07670 .10000 Uiso c ? .
H334 .72913 .57061 -.10010 .10000 Uiso c ? .
H335 .87424 .54095 -.04443 .10000 Uiso c ? .
H336 .84006 .48648 .03462 .10000 Uiso c ? .
H342 .22631 -.03679 .10667 .10000 Uiso c ? .
H343 .15054 -.10458 .17702 .10000 Uiso c ? .
H344 .20455 -.01459 .25446 .10000 Uiso c ? .
H345 .33417 .14326 .26139 .10000 Uiso c ? .
H346 .41003 .21083 .19107 .10000 Uiso c ? .
H352 .46481 .27536 -.06400 .10000 Uiso c ? .
H353 .64116 .32574 -.08872 .10000 Uiso c ? .
H354 .75829 .19824 -.09466 .10000 Uiso c ? .
H355 .69914 .02056 -.07572 .10000 Uiso c ? .
H356 .52268 -.03004 -.05127 .10000 Uiso c ? .
H362 .25036 .13950 -.12467 .10000 Uiso c ? .
H363 .15070 .05618 -.19677 .10000 Uiso c ? .
H364 .10406 -.13132 -.20505 .10000 Uiso c ? .
H365 .15635 -.23552 -.14088 .10000 Uiso c ? .
H366 .25574 -.15225 -.06873 .10000 Uiso c ? .
H41A .38377 .80134 .13036 .10000 Uiso c ? .
H41B .36961 .69864 .09553 .10000 Uiso c ? .
H42A .36697 .69654 .19726 .10000 Uiso c ? .
H42B .26273 .66967 .16052 .10000 Uiso c ? .
H43A .26479 .37709 .10894 .10000 Uiso c ? .
H43B .19043 .46424 .11272 .10000 Uiso c ? .
H44A .27136 .55858 .05438 .10000 Uiso c ? .
H44B .37333 .50184 .05958 .10000 Uiso c ? .
H45A .07018 .38730 .04460 .10000 Uiso c ? .
H45B .06787 .45765 -.00052 .10000 Uiso c ? .
H46A -.05562 .30155 -.01733 .10000 Uiso c ? .
H46B .03592 .30522 -.05286 .10000 Uiso c ? .
H412 .72642 .76627 .20206 .10000 Uiso c ? .
H413 .81407 .89721 .26233 .10000 Uiso c ? .
H414 .73947 1.05345 .27735 .10000 Uiso c ? .
H415 .57712 1.07857 .23229 .10000 Uiso c ? .
H416 .48937 .94762 .17223 .10000 Uiso c ? .
H422 .44641 .73988 .03485 .10000 Uiso c ? .
H423 .51848 .77521 -.04064 .10000 Uiso c ? .
H424 .70701 .83285 -.04276 .10000 Uiso c ? .
H425 .82337 .85539 .03060 .10000 Uiso c ? .
H426 .75125 .82031 .10598 .10000 Uiso c ? .
H432 .35630 .58621 .25991 .10000 Uiso c ? .
H433 .26102 .53051 .32738 .10000 Uiso c ? .
H434 .12736 .37567 .31888 .10000 Uiso c ? .
H435 .08918 .27660 .24290 .10000 Uiso c ? .
H436 .18448 .33233 .17543 .10000 Uiso c ? .
H442 .28719 .32099 -.08457 .10000 Uiso c ? .
H443 .32808 .39928 -.15852 .10000 Uiso c ? .
H444 .33523 .58448 -.16484 .10000 Uiso c ? .
H445 .30116 .69168 -.09726 .10000 Uiso c ? .
H446 .26036 .61342 -.02317 .10000 Uiso c ? .
H452 .10407 .15781 .10518 .10000 Uiso c ? .
H453 .00575 .12979 .17456 .10000 Uiso c ? .
H454 -.18637 .10053 .16541 .10000 Uiso c ? .
H455 -.28001 .09932 .08700 .10000 Uiso c ? .
H456 -.18172 .12740 .01776 .10000 Uiso c ? .
H462 .00294 -.05826 -.00505 .10000 Uiso c ? .
H463 -.07593 -.19291 -.06531 .10000 Uiso c ? .
H464 -.14092 -.14635 -.14328 .10000 Uiso c ? .
H465 -.12680 .03484 -.16114 .10000 Uiso c ? .
H466 -.04824 .16949 -.10085 .10000 Uiso c ? .

loop_
_atom_type_symbol
_atom_type_description
_atom_type_oxidation_number
_atom_type_number_in_cell
_atom_type_scat_dispersion_real
_atom_type_scat_dispersion_imag
_atom_type_scat_source
C ? 0 164 .002 .002
;
International Tables for X-ray Crystallography (Vol IV) Tables 2.2B and 2.3.1
;
H ? 0 164 0 0
;
International Tables for X-ray Crystallography (Vol IV) Tables 2.2B and 2.3.1
;
AG ? 0 4 -1.085 1.101
;
International Tables for X-ray Crystallography (Vol IV) Tables 2.2B and 2.3.1
;
F ? 0 24 .014 .01
;
International Tables for X-ray Crystallography (Vol IV) Tables 2.2B and 2.3.1
;
P ? 0 20 .09 .095
;
International Tables for X-ray Crystallography (Vol IV) Tables 2.2B and 2.3.1
;

loop_
_diffrn_attenuator_code
_diffrn_attenuator_scale
? ?

loop_
_geom_angle_atom_site_label_1
_geom_angle_atom_site_label_2
_geom_angle_atom_site_label_3
_geom_angle
_geom_angle_site_symmetry_1
_geom_angle_site_symmetry_2
_geom_angle_site_symmetry_3
_geom_angle_publ_flag
P11 Ag1 P12 84.9(2) . . . ?
P11 Ag1 P21 128.3(2) . . . ?
P11 Ag1 P22 120.7(3) . . . ?
P12 Ag1 P21 127.9(2) . . . ?
P12 Ag1 P22 114.4(2) . . . ?
P21 Ag1 P22 84.3(2) . . . ?
P13 Ag2 P14 83.5(2) . . . ?
P13 Ag2 P23 116.3(3) . . . ?
P13 Ag2 P24 120.9(2) . . . ?
P14 Ag2 P23 128.1(2) . . . ?
P14 Ag2 P24 127.6(3) . . . ?
P23 Ag2 P24 84.6(2) . . . ?
P31 Ag3 P32 83.9(3) . . . ?
P31 Ag3 P41 126.9(3) . . . ?
P31 Ag3 P42 128.4(3) . . . ?
P32 Ag3 P41 115.5(3) . . . ?
P32 Ag3 P42 122.6(3) . . . ?
P41 Ag3 P42 83.9(3) . . . ?
P33 Ag4 P34 84.1(3) . . . ?
P33 Ag4 P43 121.8(3) . . . ?
P33 Ag4 P44 127.5(3) . . . ?
P34 Ag4 P43 132.8(3) . . . ?
P34 Ag4 P44 110.5(3) . . . ?
P43 Ag4 P44 85.4(3) . . . ?
Ag1 P11 C11 103.7(8) . . . ?
Ag1 P11 C111 122.5(10) . . . ?
Ag1 P11 C121 115.3(8) . . . ?
C11 P11 C111 101.8(12) . . . ?
C11 P11 C121 104.1(11) . . . ?
C111 P11 C121 106.7(12) . . . ?
Ag1 P12 C12 102.2(8) . . . ?
Ag1 P12 C13 128.8(8) . . . ?
Ag1 P12 C131 118.1(6) . . . ?
C12 P12 C13 101.2(11) . . . ?
C12 P12 C131 104.0(11) . . . ?
C13 P12 C131 99.1(10) . . . ?
Ag2 P13 C14 116.5(8) . . . ?
Ag2 P13 C15 103.7(8) . . . ?
Ag2 P13 C141 125.9(9) . . . ?
C14 P13 C15 100.6(11) . . . ?
C14 P13 C141 104.0(10) . . . ?
C15 P13 C141 102.4(10) . . . ?
Ag2 P14 C16 102.1(8) . . . ?
Ag2 P14 C151 114.6(6) . . . ?
Ag2 P14 C161 127.0(7) . . . ?
C16 P14 C151 99.6(10) . . . ?
C16 P14 C161 104.8(11) . . . ?
C151 P14 C161 104.7(8) . . . ?
P11 C11 C12 118.2(17) . . . ?
P12 C12 C11 109.9(16) . . . ?
P12 C13 C14 108.4(15) . . . ?
P13 C14 C13 112.9(16) . . . ?
P13 C15 C16 113.9(17) . . . ?
P14 C16 C15 107.4(17) . . . ?
P11 C111 C112 115(2) . . . ?
P11 C111 C116 125(2) . . . ?
C112 C111 C116 120 . . . ?
C111 C112 C113 120 . . . ?
C112 C113 C114 120 . . . ?
C113 C114 C115 120 . . . ?
C114 C115 C116 120 . . . ?
C111 C116 C115 120 . . . ?
P11 C121 C122 120.2(17) . . . ?
P11 C121 C126 119.7(16) . . . ?
C122 C121 C126 120 . . . ?
C121 C122 C123 120 . . . ?
C122 C123 C124 120 . . . ?
C123 C124 C125 120 . . . ?
C124 C125 C126 120 . . . ?
C121 C126 C125 120 . . . ?
P12 C131 C132 117.7(12) . . . ?
P12 C131 C136 122.0(13) . . . ?
C132 C131 C136 120 . . . ?
C131 C132 C133 120 . . . ?
C132 C133 C134 120 . . . ?
C133 C134 C135 120 . . . ?
C134 C135 C136 120 . . . ?
C131 C136 C135 120 . . . ?
P13 C141 C142 118.4(17) . . . ?
P13 C141 C146 121.4(16) . . . ?
C142 C141 C146 120 . . . ?
C141 C142 C143 120 . . . ?
C142 C143 C144 120 . . . ?
C143 C144 C145 120 . . . ?
C144 C145 C146 120 . . . ?
C141 C146 C145 120 . . . ?
P14 C151 C152 120.6(11) . . . ?
P14 C151 C156 119.3(12) . . . ?
C152 C151 C156 120 . . . ?
C151 C152 C153 120 . . . ?
C152 C153 C154 120 . . . ?
C153 C154 C155 120 . . . ?
C154 C155 C156 120 . . . ?
C151 C156 C155 120 . . . ?
P14 C161 C162 116.8(13) . . . ?
P14 C161 C166 123.2(14) . . . ?
C162 C161 C166 120 . . . ?
C161 C162 C163 120 . . . ?
C162 C163 C164 120 . . . ?
C163 C164 C165 120 . . . ?
C164 C165 C166 120 . . . ?
C161 C166 C165 120 . . . ?
Ag1 P21 C21 100.0(8) . . . ?
Ag1 P21 C211 126.7(7) . . . ?
Ag1 P21 C221 115.5(6) . . . ?
C21 P21 C211 107.0(10) . . . ?
C21 P21 C221 99.7(10) . . . ?
C211 P21 C221 104.3(9) . . . ?
Ag1 P22 C22 103.1(10) . . . ?
Ag1 P22 C23 113.6(9) . . . ?
Ag1 P22 C231 127.1(9) . . . ?
C22 P22 C23 101.4(12) . . . ?
C22 P22 C231 101.2(11) . . . ?
C23 P22 C231 106.5(12) . . . ?
Ag2 P23 C24 125.8(8) . . . ?
Ag2 P23 C25 102.1(9) . . . ?
Ag2 P23 C241 117.9(6) . . . ?
C24 P23 C25 102.2(11) . . . ?
C24 P23 C241 101.6(10) . . . ?
C25 P23 C241 104.3(10) . . . ?
Ag2 P24 C26 104.4(8) . . . ?
Ag2 P24 C251 117.1(7) . . . ?
Ag2 P24 C261 120.9(15) . . . ?
C26 P24 C251 104.3(10) . . . ?
C26 P24 C261 102.2(14) . . . ?
C251 P24 C261 105.6(13) . . . ?
P21 C21 C22 112.3(17) . . . ?
P22 C22 C21 112.8(18) . . . ?
P22 C23 C24 112.6(17) . . . ?
P23 C24 C23 107.4(16) . . . ?
P23 C25 C26 113.1(17) . . . ?
P24 C26 C25 112.8(17) . . . ?
P21 C211 C212 116.8(13) . . . ?
P21 C211 C216 123.2(15) . . . ?
C212 C211 C216 120 . . . ?
C211 C212 C213 120 . . . ?
C212 C213 C214 120 . . . ?
C213 C214 C215 120 . . . ?
C214 C215 C216 120 . . . ?
C211 C216 C215 120 . . . ?
P21 C221 C222 120.4(11) . . . ?
P21 C221 C226 119.6(12) . . . ?
C222 C221 C226 120 . . . ?
C221 C222 C223 120 . . . ?
C222 C223 C224 120 . . . ?
C223 C224 C225 120 . . . ?
C224 C225 C226 120 . . . ?
C221 C226 C225 120 . . . ?
P22 C231 C232 120.4(19) . . . ?
P22 C231 C236 119.5(17) . . . ?
C232 C231 C236 120 . . . ?
C231 C232 C233 120 . . . ?
C232 C233 C234 120 . . . ?
C233 C234 C235 120 . . . ?
C234 C235 C236 120 . . . ?
C231 C236 C235 120 . . . ?
P23 C241 C242 120.3(13) . . . ?
P23 C241 C246 119.4(12) . . . ?
C242 C241 C246 120 . . . ?
C241 C242 C243 120 . . . ?
C242 C243 C244 120 . . . ?
C243 C244 C245 120 . . . ?
C244 C245 C246 120 . . . ?
C241 C246 C245 120 . . . ?
P24 C251 C252 120.6(14) . . . ?
P24 C251 C256 119.3(13) . . . ?
C252 C251 C256 120 . . . ?
C251 C252 C253 120 . . . ?
C252 C253 C254 120 . . . ?
C253 C254 C255 120 . . . ?
C254 C255 C256 120 . . . ?
C251 C256 C255 120 . . . ?
P24 C261 C262 117(3) . . . ?
P24 C261 C266 123(3) . . . ?
C262 C261 C266 120 . . . ?
C261 C262 C263 120 . . . ?
C262 C263 C264 120 . . . ?
C263 C264 C265 120 . . . ?
C264 C265 C266 120 . . . ?
C261 C266 C265 120 . . . ?
Ag3 P31 C31 104.7(9) . . . ?
Ag3 P31 C311 117.2(11) . . . ?
Ag3 P31 C321 121.4(9) . . . ?
C31 P31 C311 100.2(13) . . . ?
C31 P31 C321 99.8(12) . . . ?
C311 P31 C321 109.4(15) . . . ?
Ag3 P32 C32 104.8(9) . . . ?
Ag3 P32 C33 114.0(10) . . . ?
Ag3 P32 C331 126.1(7) . . . ?
C32 P32 C33 103.7(13) . . . ?
C32 P32 C331 103.0(12) . . . ?
C33 P32 C331 102.7(11) . . . ?
Ag4 P33 C34 115.1(9) . . . ?
Ag4 P33 C35 103.4(9) . . . ?
Ag4 P33 C341 125.7(8) . . . ?
C34 P33 C35 103.8(13) . . . ?
C34 P33 C341 101.8(11) . . . ?
C35 P33 C341 104.7(13) . . . ?
Ag4 P34 C36 98.1(10) . . . ?
Ag4 P34 C351 119.9(16) . . . ?
Ag4 P34 C361 121.8(13) . . . ?
C36 P34 C351 103.2(17) . . . ?
C36 P34 C361 106.2(17) . . . ?
C351 P34 C361 104.9(13) . . . ?
P31 C31 C32 116(2) . . . ?
P32 C32 C31 111(2) . . . ?
P32 C33 C34 115.7(19) . . . ?
P33 C34 C33 113.6(18) . . . ?
P33 C35 C36 115(2) . . . ?
P34 C36 C35 109.7(18) . . . ?
P31 C311 C312 123(3) . . . ?
P31 C311 C316 117(2) . . . ?
C312 C311 C316 120 . . . ?
C311 C312 C313 120 . . . ?
C312 C313 C314 120 . . . ?
C313 C314 C315 120 . . . ?
C314 C315 C316 120 . . . ?
C311 C316 C315 120 . . . ?
P31 C321 C322 115.5(18) . . . ?
P31 C321 C326 124(2) . . . ?
C322 C321 C326 120 . . . ?
C321 C322 C323 120 . . . ?
C322 C323 C324 120 . . . ?
C323 C324 C325 120 . . . ?
C324 C325 C326 120 . . . ?
C321 C326 C325 120 . . . ?
P32 C331 C332 115.1(15) . . . ?
P32 C331 C336 124.8(14) . . . ?
C332 C331 C336 120 . . . ?
C331 C332 C333 120 . . . ?
C332 C333 C334 120 . . . ?
C333 C334 C335 120 . . . ?
C334 C335 C336 120 . . . ?
C331 C336 C335 120 . . . ?
P33 C341 C342 117.2(15) . . . ?
P33 C341 C346 122.7(17) . . . ?
C342 C341 C346 120 . . . ?
C341 C342 C343 120 . . . ?
C342 C343 C344 120 . . . ?
C343 C344 C345 120 . . . ?
C344 C345 C346 120 . . . ?
C341 C346 C345 120 . . . ?
P34 C351 C352 120(3) . . . ?
P34 C351 C356 120(4) . . . ?
C352 C351 C356 120 . . . ?
C351 C352 C353 120 . . . ?
C352 C353 C354 120 . . . ?
C353 C354 C355 120 . . . ?
C354 C355 C356 120 . . . ?
C351 C356 C355 120 . . . ?
P34 C361 C362 115(3) . . . ?
P34 C361 C366 125(3) . . . ?
C362 C361 C366 120 . . . ?
C361 C362 C363 120 . . . ?
C362 C363 C364 120 . . . ?
C363 C364 C365 120 . . . ?
C364 C365 C366 120 . . . ?
C361 C366 C365 120 . . . ?
Ag3 P41 C41 103.7(9) . . . ?
Ag3 P41 C411 123.5(10) . . . ?
Ag3 P41 C421 116.3(8) . . . ?
C41 P41 C411 104.9(15) . . . ?
C41 P41 C421 102.6(13) . . . ?
C411 P41 C421 103.5(11) . . . ?
Ag3 P42 C42 101.1(9) . . . ?
Ag3 P42 C43 115.5(9) . . . ?
Ag3 P42 C431 128.7(14) . . . ?
C42 P42 C43 107.9(12) . . . ?
C42 P42 C431 104(2) . . . ?
C43 P42 C431 98.4(15) . . . ?
Ag4 P43 C44 118.3(9) . . . ?
Ag4 P43 C45 102.9(9) . . . ?
Ag4 P43 C441 118.5(9) . . . ?
C44 P43 C45 103.4(12) . . . ?
C44 P43 C441 105.7(11) . . . ?
C45 P43 C441 106.2(12) . . . ?
Ag4 P44 C46 101.2(9) . . . ?
Ag4 P44 C451 118.6(8) . . . ?
Ag4 P44 C461 119.7(8) . . . ?
C46 P44 C451 103.4(13) . . . ?
C46 P44 C461 105.1(12) . . . ?
C451 P44 C461 106.5(10) . . . ?
P41 C41 C42 111(2) . . . ?
P42 C42 C41 113(2) . . . ?
P42 C43 C44 112.6(16) . . . ?
P43 C44 C43 110.9(16) . . . ?
P43 C45 C46 112(2) . . . ?
P44 C46 C45 112(2) . . . ?
P41 C411 C412 112(2) . . . ?
P41 C411 C416 128(2) . . . ?
C412 C411 C416 120 . . . ?
C411 C412 C413 120 . . . ?
C412 C413 C414 120 . . . ?
C413 C414 C415 120 . . . ?
C414 C415 C416 120 . . . ?
C411 C416 C415 120 . . . ?
P41 C421 C422 122.0(19) . . . ?
P41 C421 C426 117.1(16) . . . ?
C422 C421 C426 120 . . . ?
C421 C422 C423 120 . . . ?
C422 C423 C424 120 . . . ?
C423 C424 C425 120 . . . ?
C424 C425 C426 120 . . . ?
C421 C426 C425 120 . . . ?
P42 C431 C432 116(3) . . . ?
P42 C431 C436 124(3) . . . ?
C432 C431 C436 120 . . . ?
C431 C432 C433 120 . . . ?
C432 C433 C434 120 . . . ?
C433 C434 C435 120 . . . ?
C434 C435 C436 120 . . . ?
C431 C436 C435 120 . . . ?
P43 C441 C442 118.6(18) . . . ?
P43 C441 C446 121.3(16) . . . ?
C442 C441 C446 120 . . . ?
C441 C442 C443 120 . . . ?
C442 C443 C444 120 . . . ?
C443 C444 C445 120 . . . ?
C444 C445 C446 120 . . . ?
C441 C446 C445 120 . . . ?
P44 C451 C452 118.8(19) . . . ?
P44 C451 C456 121.3(16) . . . ?
C452 C451 C456 120 . . . ?
C451 C452 C453 120 . . . ?
C452 C453 C454 120 . . . ?
C453 C454 C455 120 . . . ?
C454 C455 C456 120 . . . ?
C451 C456 C455 120 . . . ?
P44 C461 C462 116.8(16) . . . ?
P44 C461 C466 123.1(17) . . . ?
C462 C461 C466 120 . . . ?
C461 C462 C463 120 . . . ?
C462 C463 C464 120 . . . ?
C463 C464 C465 120 . . . ?
C464 C465 C466 120 . . . ?
C461 C466 C465 120 . . . ?
F11 P1 F12 88.2(15) . . . ?
F11 P1 F13 91.7(15) . . . ?
F11 P1 F14 178.6(14) . . . ?
F11 P1 F15 89.7(15) . . . ?
F11 P1 F16 90.2(15) . . . ?
F12 P1 F13 76.0(14) . . . ?
F12 P1 F14 92.3(14) . . . ?
F12 P1 F15 166.5(14) . . . ?
F12 P1 F16 82.0(14) . . . ?
F13 P1 F14 87.1(15) . . . ?
F13 P1 F15 117.4(15) . . . ?
F13 P1 F16 157.8(16) . . . ?
F14 P1 F15 90.1(15) . . . ?
F14 P1 F16 91.2(14) . . . ?
F15 P1 F16 84.7(14) . . . ?
F21 P2 F22 92.2(17) . . . ?
F21 P2 F23 91.8(17) . . . ?
F21 P2 F24 174.5(16) . . . ?
F21 P2 F25 90.7(16) . . . ?
F21 P2 F26 90.1(17) . . . ?
F22 P2 F23 85.1(15) . . . ?
F22 P2 F24 92.2(16) . . . ?
F22 P2 F25 173.6(15) . . . ?
F22 P2 F26 92.9(15) . . . ?
F23 P2 F24 91.8(16) . . . ?
F23 P2 F25 89.2(16) . . . ?
F23 P2 F26 177.2(18) . . . ?
F24 P2 F25 85.2(16) . . . ?
F24 P2 F26 86.5(16) . . . ?
F25 P2 F26 92.8(15) . . . ?
F31 P3 F32 92.8(15) . . . ?
F31 P3 F33 98.1(16) . . . ?
F31 P3 F34 174.2(16) . . . ?
F31 P3 F35 94.1(15) . . . ?
F31 P3 F36 83.7(15) . . . ?
F32 P3 F33 92.4(14) . . . ?
F32 P3 F34 82.0(15) . . . ?
F32 P3 F35 171.8(16) . . . ?
F32 P3 F36 88.6(14) . . . ?
F33 P3 F34 84.8(15) . . . ?
F33 P3 F35 90.9(15) . . . ?
F33 P3 F36 177.9(17) . . . ?
F34 P3 F35 90.9(15) . . . ?
F34 P3 F36 93.6(15) . . . ?
F35 P3 F36 87.8(14) . . . ?
F41 P4 F42 94.5(19) . . . ?
F41 P4 F43 91.3(18) . . . ?
F41 P4 F44 177.2(19) . . . ?
F41 P4 F45 91.5(18) . . . ?
F41 P4 F46 90.9(18) . . . ?
F42 P4 F43 100.6(19) . . . ?
F42 P4 F44 87.7(17) . . . ?
F42 P4 F45 171.9(18) . . . ?
F42 P4 F46 82.6(18) . . . ?
F43 P4 F44 86.6(18) . . . ?
F43 P4 F45 84.7(18) . . . ?
F43 P4 F46 176(2) . . . ?
F44 P4 F45 86.6(18) . . . ?
F44 P4 F46 91.1(17) . . . ?
F45 P4 F46 91.9(19) . . . ?

loop_
_geom_bond_atom_site_label_1
_geom_bond_atom_site_label_2
_geom_bond_distance
_geom_bond_site_symmetry_1
_geom_bond_site_symmetry_2
_geom_bond_publ_flag
Ag1 Ag2 6.859(3) . . ?
Ag3 Ag4 6.072(4) . . ?
Ag1 P11 2.480(8) . . ?
Ag1 P12 2.525(7) . . ?
Ag1 P21 2.508(7) . . ?
Ag1 P22 2.524(8) . . ?
Ag2 P13 2.524(8) . . ?
Ag2 P14 2.526(7) . . ?
Ag2 P23 2.507(8) . . ?
Ag2 P24 2.501(7) . . ?
Ag3 P31 2.513(9) . . ?
Ag3 P32 2.538(8) . . ?
Ag3 P41 2.520(9) . . ?
Ag3 P42 2.543(9) . . ?
Ag4 P33 2.487(9) . . ?
Ag4 P34 2.509(9) . . ?
Ag4 P43 2.475(8) . . ?
Ag4 P44 2.510(8) . . ?
P11 C11 1.84(2) . . ?
P11 C111 1.83(4) . . ?
P11 C121 1.82(2) . . ?
P12 C12 1.88(3) . . ?
P12 C13 1.86(2) . . ?
P12 C131 1.83(2) . . ?
P13 C14 1.85(3) . . ?
P13 C15 1.84(2) . . ?
P13 C141 1.825(16) . . ?
P14 C16 1.89(3) . . ?
P14 C151 1.825(16) . . ?
P14 C161 1.833(18) . . ?
C11 C12 1.52(4) . . ?
C13 C14 1.54(3) . . ?
C15 C16 1.54(4) . . ?
C111 C112 1.40(5) . . ?
C111 C116 1.40(5) . . ?
C112 C113 1.39(5) . . ?
C113 C114 1.40(5) . . ?
C114 C115 1.40(5) . . ?
C115 C116 1.39(5) . . ?
C121 C122 1.40(3) . . ?
C121 C126 1.39(4) . . ?
C122 C123 1.39(3) . . ?
C123 C124 1.39(4) . . ?
C124 C125 1.39(3) . . ?
C125 C126 1.39(3) . . ?
C131 C132 1.40(3) . . ?
C131 C136 1.39(2) . . ?
C132 C133 1.39(3) . . ?
C133 C134 1.40(2) . . ?
C134 C135 1.39(3) . . ?
C135 C136 1.40(3) . . ?
C141 C142 1.39(3) . . ?
C141 C146 1.39(3) . . ?
C142 C143 1.40(3) . . ?
C143 C144 1.39(3) . . ?
C144 C145 1.40(3) . . ?
C145 C146 1.40(3) . . ?
C151 C152 1.39(2) . . ?
C151 C156 1.40(2) . . ?
C152 C153 1.40(2) . . ?
C153 C154 1.40(2) . . ?
C154 C155 1.40(2) . . ?
C155 C156 1.39(2) . . ?
C161 C162 1.40(3) . . ?
C161 C166 1.39(2) . . ?
C162 C163 1.39(3) . . ?
C163 C164 1.40(2) . . ?
C164 C165 1.40(3) . . ?
C165 C166 1.40(3) . . ?
P21 C21 1.83(3) . . ?
P21 C211 1.812(18) . . ?
P21 C221 1.834(18) . . ?
P22 C22 1.80(2) . . ?
P22 C23 1.80(3) . . ?
P22 C231 1.88(2) . . ?
P23 C24 1.91(3) . . ?
P23 C25 1.81(2) . . ?
P23 C241 1.833(19) . . ?
P24 C26 1.87(3) . . ?
P24 C251 1.824(18) . . ?
P24 C261 1.81(5) . . ?
C21 C22 1.52(4) . . ?
C23 C24 1.54(3) . . ?
C25 C26 1.56(4) . . ?
C211 C212 1.40(3) . . ?
C211 C216 1.40(2) . . ?
C212 C213 1.39(3) . . ?
C213 C214 1.40(2) . . ?
C214 C215 1.40(3) . . ?
C215 C216 1.39(3) . . ?
C221 C222 1.40(2) . . ?
C221 C226 1.39(2) . . ?
C222 C223 1.39(2) . . ?
C223 C224 1.39(2) . . ?
C224 C225 1.39(2) . . ?
C225 C226 1.40(2) . . ?
C231 C232 1.39(3) . . ?
C231 C236 1.40(3) . . ?
C232 C233 1.40(3) . . ?
C233 C234 1.39(3) . . ?
C234 C235 1.39(3) . . ?
C235 C236 1.39(3) . . ?
C241 C242 1.40(3) . . ?
C241 C246 1.40(3) . . ?
C242 C243 1.39(2) . . ?
C243 C244 1.40(3) . . ?
C244 C245 1.40(3) . . ?
C245 C246 1.39(2) . . ?
C251 C252 1.39(3) . . ?
C251 C256 1.39(3) . . ?
C252 C253 1.40(3) . . ?
C253 C254 1.39(3) . . ?
C254 C255 1.40(3) . . ?
C255 C256 1.39(3) . . ?
C261 C262 1.40(7) . . ?
C261 C266 1.40(7) . . ?
C262 C263 1.40(6) . . ?
C263 C264 1.39(7) . . ?
C264 C265 1.40(7) . . ?
C265 C266 1.39(6) . . ?
P31 C31 1.85(3) . . ?
P31 C311 1.80(2) . . ?
P31 C321 1.82(2) . . ?
P32 C32 1.90(3) . . ?
P32 C33 1.82(3) . . ?
P32 C331 1.841(17) . . ?
P33 C34 1.83(2) . . ?
P33 C35 1.79(3) . . ?
P33 C341 1.85(2) . . ?
P34 C36 1.80(3) . . ?
P34 C351 1.83(2) . . ?
P34 C361 1.82(3) . . ?
C31 C32 1.53(4) . . ?
C33 C34 1.53(4) . . ?
C35 C36 1.57(4) . . ?
C311 C312 1.39(5) . . ?
C311 C316 1.40(5) . . ?
C312 C313 1.39(4) . . ?
C313 C314 1.39(5) . . ?
C314 C315 1.40(5) . . ?
C315 C316 1.39(4) . . ?
C321 C322 1.40(4) . . ?
C321 C326 1.40(4) . . ?
C322 C323 1.39(3) . . ?
C323 C324 1.40(4) . . ?
C324 C325 1.39(4) . . ?
C325 C326 1.40(3) . . ?
C331 C332 1.40(2) . . ?
C331 C336 1.39(3) . . ?
C332 C333 1.39(3) . . ?
C333 C334 1.39(3) . . ?
C334 C335 1.40(2) . . ?
C335 C336 1.39(3) . . ?
C341 C342 1.39(3) . . ?
C341 C346 1.40(3) . . ?
C342 C343 1.39(3) . . ?
C343 C344 1.40(3) . . ?
C344 C345 1.40(3) . . ?
C345 C346 1.39(3) . . ?
C351 C352 1.40(7) . . ?
C351 C356 1.40(6) . . ?
C352 C353 1.40(7) . . ?
C353 C354 1.40(6) . . ?
C354 C355 1.39(7) . . ?
C355 C356 1.39(7) . . ?
C361 C362 1.39(6) . . ?
C361 C366 1.40(7) . . ?
C362 C363 1.39(5) . . ?
C363 C364 1.39(7) . . ?
C364 C365 1.40(6) . . ?
C365 C366 1.39(5) . . ?
P41 C41 1.84(3) . . ?
P41 C411 1.87(3) . . ?
P41 C421 1.84(2) . . ?
P42 C42 1.87(3) . . ?
P42 C43 1.86(2) . . ?
P42 C431 1.81(4) . . ?
P43 C44 1.82(3) . . ?
P43 C45 1.85(3) . . ?
P43 C441 1.80(2) . . ?
P44 C46 1.87(3) . . ?
P44 C451 1.84(3) . . ?
P44 C461 1.83(2) . . ?
C41 C42 1.50(4) . . ?
C43 C44 1.53(4) . . ?
C45 C46 1.51(4) . . ?
C411 C412 1.40(5) . . ?
C411 C416 1.40(5) . . ?
C412 C413 1.40(4) . . ?
C413 C414 1.39(5) . . ?
C414 C415 1.40(5) . . ?
C415 C416 1.39(4) . . ?
C421 C422 1.39(3) . . ?
C421 C426 1.40(4) . . ?
C422 C423 1.40(4) . . ?
C423 C424 1.40(4) . . ?
C424 C425 1.40(3) . . ?
C425 C426 1.39(4) . . ?
C431 C432 1.39(6) . . ?
C431 C436 1.39(6) . . ?
C432 C433 1.40(6) . . ?
C433 C434 1.40(6) . . ?
C434 C435 1.39(6) . . ?
C435 C436 1.40(6) . . ?
C441 C442 1.40(3) . . ?
C441 C446 1.39(4) . . ?
C442 C443 1.39(3) . . ?
C443 C444 1.39(4) . . ?
C444 C445 1.40(3) . . ?
C445 C446 1.40(3) . . ?
C451 C452 1.39(3) . . ?
C451 C456 1.40(4) . . ?
C452 C453 1.40(4) . . ?
C453 C454 1.40(4) . . ?
C454 C455 1.40(3) . . ?
C455 C456 1.39(4) . . ?
C461 C462 1.40(4) . . ?
C461 C466 1.39(4) . . ?
C462 C463 1.40(3) . . ?
C463 C464 1.39(4) . . ?
C464 C465 1.40(4) . . ?
C465 C466 1.40(3) . . ?
P1 F11 1.56(3) . . ?
P1 F12 1.61(3) . . ?
P1 F13 1.48(3) . . ?
P1 F14 1.60(3) . . ?
P1 F15 1.53(3) . . ?
P1 F16 1.56(3) . . ?
P2 F21 1.54(3) . . ?
P2 F22 1.57(3) . . ?
P2 F23 1.54(3) . . ?
P2 F24 1.61(3) . . ?
P2 F25 1.63(3) . . ?
P2 F26 1.53(3) . . ?
P3 F31 1.51(3) . . ?
P3 F32 1.57(3) . . ?
P3 F33 1.54(3) . . ?
P3 F34 1.57(3) . . ?
P3 F35 1.54(3) . . ?
P3 F36 1.56(3) . . ?
P4 F41 1.50(4) . . ?
P4 F42 1.55(4) . . ?
P4 F43 1.52(4) . . ?
P4 F44 1.59(4) . . ?
P4 F45 1.55(4) . . ?
P4 F46 1.52(4) . . ?

loop_
_geom_contact_atom_site_label_1
_geom_contact_atom_site_label_2
_geom_contact_distance
_geom_contact_site_symmetry_1
_geom_contact_site_symmetry_2
_geom_contact_publ_flag
? ? ? ? ? ?

loop_
_geom_torsion_atom_site_label_1
_geom_torsion_atom_site_label_2
_geom_torsion_atom_site_label_3
_geom_torsion_atom_site_label_4
_geom_torsion
_geom_torsion_site_symmetry_1
_geom_torsion_site_symmetry_2
_geom_torsion_site_symmetry_3
_geom_torsion_site_symmetry_4
_geom_torsion_publ_flag
P11 Ag1 Ag2 P12 -53.4(3) . . . . ?
P11 Ag1 Ag2 P13 -90.9(3) . . . . ?
P11 Ag1 Ag2 P14 -164.1(3) . . . . ?
P12 Ag1 Ag2 P13 -37.5(3) . . . . ?
P12 Ag1 Ag2 P14 -110.7(3) . . . . ?
P13 Ag1 Ag2 P14 -73.1(3) . . . . ?
P21 Ag1 Ag2 P22 -73.0(3) . . . . ?
P21 Ag1 Ag2 P23 -111.2(3) . . . . ?
P21 Ag1 Ag2 P24 -163.4(3) . . . . ?
P22 Ag1 Ag2 P23 -38.1(3) . . . . ?
P22 Ag1 Ag2 P24 -90.3(3) . . . . ?
P23 Ag1 Ag2 P24 -52.2(3) . . . . ?
P31 Ag3 Ag4 P32 -63.6(3) . . . . ?
P31 Ag3 Ag4 P33 13.7(3) . . . . ?
P31 Ag3 Ag4 P34 -49.8(3) . . . . ?
P32 Ag3 Ag4 P33 77.2(3) . . . . ?
P32 Ag3 Ag4 P34 13.7(3) . . . . ?
P33 Ag3 Ag4 P34 -63.5(3) . . . . ?
P41 Ag3 Ag4 P42 -68.8(3) . . . . ?
P41 Ag3 Ag4 P43 -6.2(3) . . . . ?
P41 Ag3 Ag4 P44 -61.2(4) . . . . ?
P42 Ag3 Ag4 P43 62.6(3) . . . . ?
P42 Ag3 Ag4 P44 7.6(3) . . . . ?
P43 Ag3 Ag4 P44 -55.0(3) . . . . ?
P11 Ag1 Ag2 P12 -53.4(3) . . . . ?
P11 Ag1 Ag2 P13 -90.9(3) . . . . ?
P11 Ag1 Ag2 P14 -164.1(3) . . . . ?
P11 Ag1 Ag2 P21 -178.1(3) . . . . ?
P11 Ag1 Ag2 P22 108.9(3) . . . . ?
P11 Ag1 Ag2 P23 70.7(3) . . . . ?
P11 Ag1 Ag2 P24 18.6(3) . . . . ?
P31 Ag3 Ag4 P32 -63.6(3) . . . . ?
P31 Ag3 Ag4 P33 13.7(3) . . . . ?
P31 Ag3 Ag4 P34 -49.8(3) . . . . ?
P31 Ag3 Ag4 P41 -169.7(4) . . . . ?
P31 Ag3 Ag4 P42 121.4(3) . . . . ?
P31 Ag3 Ag4 P43 -176.0(3) . . . . ?
P31 Ag3 Ag4 P44 129.1(4) . . . . ?

loop_
_reflns_scale_group_code
_reflns_scale_meas_F
? 3.7736
